data_4323934
loop_
_publ_author_name
'Isak Vernik'
'Dennis V. Stynes'

_publ_contact_author
;
 Dennis V. Stynes
 York University
 North York
 Ontario
 Canada
 M3J 1P3
;
_publ_section_title
;
 Stereochemistry of Boron-Functionalized (Dioximato)iron(II) Complexes.
 Control of Nonbonded Interactions on Soft Conformational Surfaces
;
_journal_name_full 'Inorganic Chemistry'
_journal_page_first 6210
_journal_page_last 6220
_journal_paper_doi 10.1021/ic9602761
_journal_volume 35
_journal_year 1996
_chemical_formula_sum 'C40 H54 B2 Cl4 Fe N6 O4'
_chemical_formula_weight 902.16
_chemical_name_common '[Fe((DMG)BPh2)2(i-pr-NH2)2].2CH2Cl2'
_chemical_name_systematic
; 
 bis(isopropylamine)bis(dimethylglyoximato(diphenylborato))iron(II)
;
_space_group_IT_number 2
_symmetry_cell_setting triclinic
_symmetry_space_group_name_Hall '-P 1'
_symmetry_space_group_name_H-M 'P -1'
_atom_sites_solution_hydrogens geom
_atom_sites_solution_primary direct
_atom_sites_solution_secondary difmap
_audit_creation_method SHELXL
_cell_angle_alpha 84.72
_cell_angle_beta 67.78
_cell_angle_gamma 89.97
_cell_formula_units_Z 1
_cell_length_a 10.313(3)
_cell_length_b 10.597(2)
_cell_length_c 11.376(4)
_cell_measurement_reflns_used 36
_cell_measurement_temperature 293(2)
_cell_measurement_theta_max 11.282
_cell_measurement_theta_min 4.729
_cell_volume 1145.2(6)
_computing_structure_refinement 'SHELXL-93 (Sheldrick, 1993)'
_computing_structure_solution 'SHELXS-86 (Sheldrick, 1990)'
_diffrn_ambient_temperature 293(2)
_diffrn_radiation_monochromator graphite
_diffrn_radiation_source 'fine-focus sealed tube'
_diffrn_radiation_type MoK\a
_diffrn_radiation_wavelength 0.71073
_diffrn_reflns_av_R_equivalents 0.0714
_diffrn_reflns_av_sigmaI/netI 0.2256
_diffrn_reflns_limit_h_max 9
_diffrn_reflns_limit_h_min -1
_diffrn_reflns_limit_k_max 11
_diffrn_reflns_limit_k_min -11
_diffrn_reflns_limit_l_max 12
_diffrn_reflns_limit_l_min -11
_diffrn_reflns_number 3395
_diffrn_reflns_theta_max 22.50
_diffrn_reflns_theta_min 1.93
_exptl_absorpt_coefficient_mu 0.607
_exptl_absorpt_correction_type none
_exptl_crystal_colour pink
_exptl_crystal_density_diffrn 1.308
_exptl_crystal_description plate
_exptl_crystal_F_000 472
_exptl_crystal_size_max 0.34
_exptl_crystal_size_mid 0.22
_exptl_crystal_size_min 0.08
_refine_diff_density_max 0.326
_refine_diff_density_min -0.337
_refine_diff_density_rms 0.077
_refine_ls_extinction_method none
_refine_ls_goodness_of_fit_all 1.018
_refine_ls_goodness_of_fit_obs 1.161
_refine_ls_matrix_type full
_refine_ls_number_parameters 259
_refine_ls_number_reflns 2789
_refine_ls_number_restraints 0
_refine_ls_restrained_S_all 1.018
_refine_ls_restrained_S_obs 1.161
_refine_ls_R_factor_all 0.2126
_refine_ls_R_factor_obs 0.0825
_refine_ls_shift/esd_max -0.027
_refine_ls_shift/esd_mean 0.004
_refine_ls_structure_factor_coef Fsqd
_refine_ls_weighting_details 'w=1/[\s^2^(Fo^2^)+(0.0595P)^2^+0.0000P] where P=(Fo^2^+2Fc^2^)/3'
_refine_ls_weighting_scheme calc
_refine_ls_wR_factor_all 0.2002
_refine_ls_wR_factor_obs 0.1438
_reflns_number_observed 1239
_reflns_number_total 2789
_reflns_observed_criterion >4sigma(I)
_cod_data_source_file ic9602761_09.cif
_cod_data_source_block 16
_cod_depositor_comments
;
The following automatic conversions were performed:

'_refine_ls_weighting_scheme' value 'calc
w=1/[\s^2^(Fo^2^)+(0.0595P)^2^+0.0000P] where P=(Fo^2^+2Fc^2^)/3' was
changed to 'calc'. New tag '_refine_ls_weighting_details' was
created. The value of the new tag was set to
'w=1/[\s^2^(Fo^2^)+(0.0595P)^2^+0.0000P] where P=(Fo^2^+2Fc^2^)/3'.

Automatic conversion script
Id: cif_fix_values 3143 2015-03-26 13:38:13Z robertas 
;
_cod_database_code 4323934

loop_
_symmetry_equiv_pos_as_xyz
'x, y, z'
'-x, -y, -z'

loop_
_atom_site_aniso_label
_atom_site_aniso_U_11
_atom_site_aniso_U_22
_atom_site_aniso_U_33
_atom_site_aniso_U_23
_atom_site_aniso_U_13
_atom_site_aniso_U_12
Fe 0.027(2) 0.0306(13) 0.0426(15) -0.0113(11) -0.0144(13) 0.0046(12)
N1 0.025(6) 0.035(5) 0.040(5) -0.006(4) -0.009(5) -0.002(5)
N2 0.024(6) 0.032(5) 0.051(5) -0.009(4) -0.022(5) -0.004(4)
O1 0.027(5) 0.036(4) 0.046(4) -0.014(3) -0.021(4) -0.001(4)
O2 0.032(5) 0.040(4) 0.062(4) -0.014(3) -0.030(4) 0.000(4)
C1 0.029(8) 0.037(7) 0.050(7) -0.006(5) -0.020(6) 0.006(6)
C2 0.014(7) 0.037(6) 0.052(7) -0.014(5) -0.002(6) 0.006(6)
C5 0.060(9) 0.032(7) 0.097(9) -0.029(6) -0.044(8) 0.017(6)
C6 0.037(8) 0.049(7) 0.095(9) -0.005(6) -0.038(7) 0.011(6)
B1 0.034(9) 0.034(7) 0.037(7) -0.007(6) -0.015(7) 0.011(7)
C10 0.019(7) 0.033(6) 0.041(6) -0.002(5) -0.015(6) -0.006(5)
C11 0.021(7) 0.047(7) 0.060(8) -0.005(6) -0.016(7) -0.001(6)
C12 0.040(9) 0.094(11) 0.077(11) -0.025(8) -0.004(9) 0.003(9)
C13 0.043(10) 0.111(12) 0.043(8) -0.007(8) 0.003(8) -0.024(9)
C14 0.053(10) 0.078(9) 0.060(9) 0.015(7) -0.022(8) -0.020(8)
C15 0.035(8) 0.041(7) 0.058(8) -0.014(6) -0.015(7) -0.018(6)
C40 0.017(7) 0.041(6) 0.039(6) -0.012(5) 0.000(6) -0.005(5)
C41 0.080(11) 0.049(7) 0.049(7) 0.011(6) -0.036(8) -0.020(7)
C42 0.102(13) 0.107(11) 0.058(8) 0.001(8) -0.055(9) -0.030(10)
C43 0.054(10) 0.091(10) 0.064(9) -0.032(8) -0.023(8) -0.033(8)
C44 0.066(10) 0.047(7) 0.068(9) -0.016(7) -0.025(8) -0.018(7)
C45 0.052(8) 0.044(7) 0.046(6) -0.014(5) -0.028(7) -0.001(6)
N5 0.048(7) 0.066(6) 0.036(5) -0.011(4) -0.020(5) -0.003(5)
C50 0.068(10) 0.069(8) 0.028(7) 0.012(6) -0.001(7) -0.032(8)
C51 0.229(23) 0.148(15) 0.115(13) -0.010(11) -0.128(15) -0.024(15)
C52 0.150(18) 0.143(15) 0.103(12) -0.057(11) 0.031(13) -0.026(14)
C1S 0.075(12) 0.137(13) 0.084(10) -0.043(9) -0.031(9) 0.024(10)
Cl1 0.098(4) 0.178(5) 0.122(4) -0.025(3) -0.018(3) -0.021(3)
Cl2 0.127(4) 0.100(3) 0.135(3) -0.013(3) -0.056(3) 0.008(3)

loop_
_atom_site_label
_atom_site_type_symbol
_atom_site_fract_x
_atom_site_fract_y
_atom_site_fract_z
_atom_site_U_iso_or_equiv
_atom_site_thermal_displace_type
_atom_site_occupancy
_atom_site_calc_flag
_atom_site_refinement_flags
_atom_site_disorder_group
Fe Fe 0.0000 0.0000 0.0000 0.0324(7) Uani 1 d S .
N1 N -0.0074(9) 0.1702(7) 0.0411(7) 0.034(2) Uani 1 d . .
N2 N 0.1640(8) -0.0438(7) 0.0268(7) 0.033(2) Uani 1 d . .
O1 O 0.0788(7) 0.2243(5) 0.0910(5) 0.034(2) Uani 1 d . .
O2 O 0.2321(7) 0.0300(6) 0.0816(6) 0.040(2) Uani 1 d . .
C1 C -0.1159(12) 0.2335(9) 0.0350(9) 0.037(3) Uani 1 d . .
C2 C -0.2041(10) 0.1603(10) -0.0112(9) 0.037(3) Uani 1 d . .
C5 C -0.1507(11) 0.3623(8) 0.0819(10) 0.057(3) Uani 1 d . .
H5A H -0.0779(11) 0.3923(8) 0.1067(10) 0.080 Uiso 1 d R .
H5B H -0.2377(11) 0.3541(8) 0.1545(10) 0.080 Uiso 1 d R .
H5C H -0.1599(11) 0.4215(8) 0.0166(10) 0.080 Uiso 1 d R .
C6 C -0.3231(11) 0.2149(9) -0.0419(10) 0.057(3) Uani 1 d . .
H6A H -0.3665(11) 0.1497(9) -0.0696(10) 0.080 Uiso 1 d R .
H6B H -0.2859(11) 0.2819(9) -0.1096(10) 0.080 Uiso 1 d R .
H6A H -0.3916(11) 0.2479(9) 0.0312(10) 0.080 Uiso 1 d R .
B1 B 0.2282(13) 0.1740(10) 0.0447(10) 0.034(3) Uani 1 d . .
C10 C 0.3135(10) 0.2106(9) -0.1035(9) 0.030(3) Uani 1 d . .
C11 C 0.4269(11) 0.1404(9) -0.1742(10) 0.043(3) Uani 1 d . .
H11A H 0.4514(11) 0.0683(9) -0.1303(10) 0.080 Uiso 1 d R .
C12 C 0.5040(13) 0.1704(13) -0.3032(13) 0.075(4) Uani 1 d . .
H12A H 0.5813(13) 0.1203(13) -0.3487(13) 0.080 Uiso 1 d R .
C13 C 0.4686(14) 0.2771(14) -0.3660(11) 0.071(4) Uani 1 d . .
H13A H 0.5213(14) 0.2991(14) -0.4553(11) 0.080 Uiso 1 d R .
C14 C 0.3581(14) 0.3482(11) -0.3018(11) 0.065(4) Uani 1 d . .
H14A H 0.3319(14) 0.4204(11) -0.3441(11) 0.080 Uiso 1 d R .
C15 C 0.2827(11) 0.3133(9) -0.1710(10) 0.045(3) Uani 1 d . .
H15A H 0.2054(11) 0.3633(9) -0.1256(10) 0.080 Uiso 1 d R .
C40 C 0.2984(10) 0.2391(9) 0.1346(9) 0.035(3) Uani 1 d . .
C41 C 0.3221(12) 0.1727(10) 0.2388(10) 0.058(3) Uani 1 d . .
H41A H 0.2970(12) 0.0838(10) 0.2583(10) 0.080 Uiso 1 d R .
C42 C 0.3808(14) 0.2318(13) 0.3086(11) 0.082(4) Uani 1 d . .
H42A H 0.3966(14) 0.1848(13) 0.3779(11) 0.080 Uiso 1 d R .
C43 C 0.4184(12) 0.3602(13) 0.2831(12) 0.068(4) Uani 1 d . .
H43A H 0.4593(12) 0.4020(13) 0.3329(12) 0.080 Uiso 1 d R .
C44 C 0.3970(12) 0.4277(10) 0.1831(11) 0.060(4) Uani 1 d . .
H44A H 0.4220(12) 0.5165(10) 0.1636(11) 0.080 Uiso 1 d R .
C45 C 0.3381(11) 0.3678(9) 0.1119(9) 0.044(3) Uani 1 d . .
H45A H 0.3223(11) 0.4148(9) 0.0426(9) 0.080 Uiso 1 d R .
N5 N 0.1101(9) 0.0576(7) -0.1887(6) 0.048(3) Uani 1 d . .
H5A H 0.2010(9) 0.0506(7) -0.2005(6) 0.080 Uiso 1 d R .
H5B H 0.0959(9) 0.1411(7) -0.1978(6) 0.080 Uiso 1 d R .
C50 C 0.0955(13) 0.0069(11) -0.2991(9) 0.061(4) Uani 1 d . .
H50A H 0.0235(13) -0.0591(11) -0.2677(9) 0.080 Uiso 1 d R .
C51 C 0.0536(18) 0.1100(14) -0.3768(13) 0.146(7) Uani 1 d . .
H51A H 0.0394(18) 0.0803(14) -0.4484(13) 0.080 Uiso 1 d R .
H51B H -0.0325(18) 0.1414(14) -0.3200(13) 0.080 Uiso 1 d R .
H51C H 0.1245(18) 0.1770(14) -0.4063(13) 0.080 Uiso 1 d R .
C52 C 0.2268(17) -0.0469(14) -0.3819(13) 0.153(8) Uani 1 d . .
H52A H 0.2159(17) -0.0803(14) -0.4534(13) 0.080 Uiso 1 d R .
H52B H 0.2993(17) 0.0186(14) -0.4121(13) 0.080 Uiso 1 d R .
H52C H 0.2518(17) -0.1136(14) -0.3323(13) 0.080 Uiso 1 d R .
C1S C 1.0108(14) 0.4007(12) 0.3536(11) 0.096(5) Uani 1 d . .
H1SA H 1.0810(14) 0.3967(12) 0.3901(11) 0.080 Uiso 1 d R .
H1SB H 1.0309(14) 0.3396(12) 0.2923(11) 0.080 Uiso 1 d R .
Cl1 Cl 0.8456(5) 0.3642(4) 0.4733(4) 0.139(2) Uani 1 d . .
Cl2 Cl 1.0139(5) 0.5527(4) 0.2766(4) 0.119(2) Uani 1 d . .

loop_
_atom_type_symbol
_atom_type_description
_atom_type_scat_dispersion_real
_atom_type_scat_dispersion_imag
_atom_type_scat_source
C C 0.0033 0.0016 'International Tables Vol C Tables 4.2.6.8 and 6.1.1.4'
H H 0.0000 0.0000 'International Tables Vol C Tables 4.2.6.8 and 6.1.1.4'
B B 0.0013 0.0007 'International Tables Vol C Tables 4.2.6.8 and 6.1.1.4'
N N 0.0061 0.0033 'International Tables Vol C Tables 4.2.6.8 and 6.1.1.4'
O O 0.0106 0.0060 'International Tables Vol C Tables 4.2.6.8 and 6.1.1.4'
Cl Cl 0.1484 0.1585 'International Tables Vol C Tables 4.2.6.8 and 6.1.1.4'
Fe Fe 0.3463 0.8444 'International Tables Vol C Tables 4.2.6.8 and 6.1.1.4'

loop_
_geom_angle_atom_site_label_1
_geom_angle_atom_site_label_2
_geom_angle_atom_site_label_3
_geom_angle
_geom_angle_site_symmetry_1
_geom_angle_site_symmetry_3
_geom_angle_publ_flag
N2 Fe N2 180.0 . 2 ?
N2 Fe N1 81.9(4) . 2 ?
N2 Fe N1 98.1(4) 2 2 ?
N2 Fe N1 98.1(4) . . ?
N2 Fe N1 81.9(4) 2 . ?
N1 Fe N1 180.0 2 . ?
N2 Fe N5 87.8(3) . 2 ?
N2 Fe N5 92.2(3) 2 2 ?
N1 Fe N5 90.8(3) 2 2 ?
N1 Fe N5 89.2(3) . 2 ?
N2 Fe N5 92.2(3) . . ?
N2 Fe N5 87.8(3) 2 . ?
N1 Fe N5 89.2(3) 2 . ?
N1 Fe N5 90.8(3) . . ?
N5 Fe N5 180.0 2 . ?
C1 N1 O1 119.0(7) . . ?
C1 N1 Fe 115.5(7) . . ?
O1 N1 Fe 124.9(7) . . ?
C2 N2 O2 116.8(8) 2 . ?
C2 N2 Fe 117.2(7) 2 . ?
O2 N2 Fe 125.0(6) . . ?
N1 O1 B1 114.1(6) . . ?
N2 O2 B1 113.0(7) . . ?
N1 C1 C2 112.9(9) . . ?
N1 C1 C5 123.0(9) . . ?
C2 C1 C5 123.9(10) . . ?
N2 C2 C1 112.2(9) 2 . ?
N2 C2 C6 124.2(9) 2 . ?
C1 C2 C6 123.5(9) . . ?
O1 B1 O2 113.3(8) . . ?
O1 B1 C10 112.7(9) . . ?
O2 B1 C10 111.4(8) . . ?
O1 B1 C40 103.1(7) . . ?
O2 B1 C40 103.1(8) . . ?
C10 B1 C40 112.6(9) . . ?
C15 C10 C11 115.5(9) . . ?
C15 C10 B1 122.8(10) . . ?
C11 C10 B1 121.7(10) . . ?
C12 C11 C10 123.1(11) . . ?
C11 C12 C13 118.6(12) . . ?
C14 C13 C12 120.7(12) . . ?
C13 C14 C15 118.4(12) . . ?
C10 C15 C14 123.7(11) . . ?
C45 C40 C41 115.1(9) . . ?
C45 C40 B1 120.5(9) . . ?
C41 C40 B1 124.4(9) . . ?
C42 C41 C40 121.5(10) . . ?
C41 C42 C43 121.7(12) . . ?
C44 C43 C42 118.5(11) . . ?
C43 C44 C45 119.9(10) . . ?
C44 C45 C40 123.4(10) . . ?
C50 N5 Fe 127.2(6) . . ?
N5 C50 C52 111.9(11) . . ?
N5 C50 C51 110.1(10) . . ?
C52 C50 C51 108.9(11) . . ?
Cl1 C1S Cl2 110.2(7) . . ?

loop_
_geom_bond_atom_site_label_1
_geom_bond_atom_site_label_2
_geom_bond_distance
_geom_bond_site_symmetry_2
_geom_bond_publ_flag
Fe N2 1.879(8) . ?
Fe N2 1.879(8) 2 ?
Fe N1 1.899(7) 2 ?
Fe N1 1.899(7) . ?
Fe N5 2.046(7) 2 ?
Fe N5 2.046(7) . ?
N1 C1 1.325(11) . ?
N1 O1 1.373(9) . ?
N2 C2 1.308(10) 2 ?
N2 O2 1.383(8) . ?
O1 B1 1.540(13) . ?
O2 B1 1.550(12) . ?
C1 C2 1.464(13) . ?
C1 C5 1.505(12) . ?
C2 N2 1.308(10) 2 ?
C2 C6 1.500(14) . ?
B1 C10 1.589(14) . ?
B1 C40 1.655(14) . ?
C10 C15 1.380(13) . ?
C10 C11 1.402(12) . ?
C11 C12 1.386(14) . ?
C12 C13 1.40(2) . ?
C13 C14 1.368(15) . ?
C14 C15 1.407(13) . ?
C40 C45 1.396(12) . ?
C40 C41 1.423(12) . ?
C41 C42 1.359(14) . ?
C42 C43 1.388(15) . ?
C43 C44 1.377(14) . ?
C44 C45 1.377(13) . ?
N5 C50 1.468(11) . ?
C50 C52 1.48(2) . ?
C50 C51 1.51(2) . ?
C1S Cl1 1.748(13) . ?
C1S Cl2 1.756(13) . ?
